data_4003435
loop_
_publ_author_name
'Morad, Viktoriia'
'Cherniukh, Ihor'
'P\"ottschacher, Lena'
'Shynkarenko, Yevhen'
'Yakunin, Sergii'
'Kovalenko, Maksym V.'

_publ_section_title
;
 Manganese(II) in Tetrahedral Halide Environment: Factors Governing Bright
 Green Luminescence
;
_journal_name_full 'Chemistry of Materials'
_journal_paper_doi 10.1021/acs.chemmater.9b03782
_journal_year 2019
_chemical_formula_moiety 'Cl4 Mn, 2(C10 H16 N)'
_chemical_formula_sum 'C20 H32 Cl4 Mn N2'
_chemical_formula_weight 497.21
_chemical_name_systematic 'N-benzyl-N,N,N-trimethylammonium tetrachloromanganate(II)'
_space_group_crystal_system monoclinic
_space_group_IT_number 4
_space_group_name_Hall 'P 2yb'
_space_group_name_H-M_alt 'P 1 21 1'
_atom_sites_solution_hydrogens geom
_atom_sites_solution_primary dual
_audit_creation_date 2019-06-24
_audit_creation_method
;
Olex2 1.2
(compiled 2018.05.29 svn.r3508 for OlexSys, GUI svn.r5506)
;
_audit_update_record
;
2019-06-24 deposited with the CCDC.	2019-08-25 downloaded from the CCDC.
;
_cell_angle_alpha 90
_cell_angle_beta 91.006(2)
_cell_angle_gamma 90
_cell_formula_units_Z 4
_cell_length_a 9.5066(2)
_cell_length_b 8.9878(2)
_cell_length_c 29.1439(7)
_cell_measurement_reflns_used 12871
_cell_measurement_temperature 130.01(10)
_cell_measurement_theta_max 32.3000
_cell_measurement_theta_min 2.2370
_cell_volume 2489.77(10)
_computing_cell_refinement 'CrysAlisPro 1.171.39.28c (Rigaku OD, 2015)'
_computing_data_collection 'CrysAlisPro 1.171.39.28c (Rigaku OD, 2015)'
_computing_data_reduction 'CrysAlisPro 1.171.39.28c (Rigaku OD, 2015)'
_computing_molecular_graphics 'Olex2 (Dolomanov et al., 2009)'
_computing_publication_material 'Olex2 (Dolomanov et al., 2009)'
_computing_structure_refinement 'ShelXL (Sheldrick, 2015)'
_computing_structure_solution 'ShelXT (Sheldrick, 2015)'
_diffrn_ambient_environment N~2~
_diffrn_ambient_temperature 130.01(10)
_diffrn_detector 'CCD plate'
_diffrn_detector_area_resol_mean 16.0839
_diffrn_detector_type Sapphire3
_diffrn_measured_fraction_theta_full 1.000
_diffrn_measured_fraction_theta_max 0.947
_diffrn_measurement_details
;
List of Runs (angles in degrees, time in seconds):

  # Type    Start    End  Width  t~exp~   \w     \q     \k     \f   Frames
#--------------------------------------------------------------------------
  1  \w    -43.00  33.00   1.00   16.59    --   25.62 -57.00-180.00   76
  2  \w      7.00  94.00   1.00   16.59    --   25.62  57.00 -30.00   87
  3  \w     34.00 100.00   1.00   16.59    --   25.62 179.00  90.00   66
  4  \w      5.00  96.00   1.00   16.59    --   25.62  38.00 -60.00   91
  5  \w      1.00  83.00   1.00   16.59    --   25.62-129.00 153.00   82
  6  \w      0.00  92.00   1.00   16.59    --   25.62  77.00  30.00   92
  7  \w     35.00  86.00   1.00   16.59    --   25.62 179.00 150.00   51
  8  \w     57.00  91.00   1.00   16.59    --   25.62-142.00 -17.00   34
  9  \w      7.00  94.00   1.00   16.59    --   25.62  57.00 150.00   87
 10  \w    -45.00  43.00   1.00   16.59    --   25.62 -38.00-120.00   88
 11  \w     -1.00  92.00   1.00   16.59    --   25.62  77.00-180.00   93
;
_diffrn_measurement_device 'four-circle diffractometer'
_diffrn_measurement_device_type 'Xcalibur, Sapphire3'
_diffrn_measurement_method '\w scans'
_diffrn_orient_matrix_type 'CrysAlisPro convention (1999,Acta A55,543-557)'
_diffrn_orient_matrix_UB_11 -0.0115122000
_diffrn_orient_matrix_UB_12 -0.0062464000
_diffrn_orient_matrix_UB_13 0.0239072000
_diffrn_orient_matrix_UB_21 0.0725306000
_diffrn_orient_matrix_UB_22 0.0132385000
_diffrn_orient_matrix_UB_23 0.0044424000
_diffrn_orient_matrix_UB_31 -0.0132967000
_diffrn_orient_matrix_UB_32 0.0775426000
_diffrn_orient_matrix_UB_33 0.0011698000
_diffrn_radiation_monochromator graphite
_diffrn_radiation_probe x-ray
_diffrn_radiation_type MoK\a
_diffrn_radiation_wavelength 0.71073
_diffrn_reflns_av_R_equivalents 0.0515
_diffrn_reflns_av_unetI/netI 0.0537
_diffrn_reflns_Laue_measured_fraction_full 1.000
_diffrn_reflns_Laue_measured_fraction_max 0.947
_diffrn_reflns_limit_h_max 14
_diffrn_reflns_limit_h_min -13
_diffrn_reflns_limit_k_max 12
_diffrn_reflns_limit_k_min -13
_diffrn_reflns_limit_l_max 42
_diffrn_reflns_limit_l_min -43
_diffrn_reflns_number 54879
_diffrn_reflns_point_group_measured_fraction_full 1.000
_diffrn_reflns_point_group_measured_fraction_max 0.916
_diffrn_reflns_theta_full 25.242
_diffrn_reflns_theta_max 32.647
_diffrn_reflns_theta_min 2.097
_diffrn_source 'fine-focus sealed X-ray tube'
_diffrn_source_type 'Enhance (Mo) X-ray Source'
_exptl_absorpt_coefficient_mu 1.209
_exptl_absorpt_correction_T_max 0.93985
_exptl_absorpt_correction_T_min 0.93985
_exptl_absorpt_correction_type sphere
_exptl_absorpt_process_details
;
CrysAlisPro 1.171.39.28c (Rigaku Oxford Diffraction, 2015)
Spherical absorption correction
 using equivalent radius and absorption coefficient.
Empirical absorption correction using spherical harmonics,
 implemented in SCALE3 ABSPACK scaling algorithm.
;
_exptl_crystal_colour 'clear yellowish colourless'
_exptl_crystal_colour_lustre clear
_exptl_crystal_colour_modifier yellowish
_exptl_crystal_colour_primary colourless
_exptl_crystal_density_diffrn 1.658
_exptl_crystal_description plate
_exptl_crystal_F_000 1295
_exptl_crystal_preparation Luminescent
_exptl_crystal_recrystallization_method 'from acid'
_exptl_crystal_size_max 0.8
_exptl_crystal_size_mid 0.4
_exptl_crystal_size_min 0.05
_refine_diff_density_max 4.263
_refine_diff_density_min -2.377
_refine_diff_density_rms 0.177
_refine_ls_abs_structure_details
;
 Flack x determined using 5302 quotients [(I+)-(I-)]/[(I+)+(I-)]
 (Parsons, Flack and Wagner, Acta Cryst. B69 (2013) 249-259).
;
_refine_ls_abs_structure_Flack 0.41(2)
_refine_ls_extinction_method none
_refine_ls_goodness_of_fit_ref 1.060
_refine_ls_hydrogen_treatment constr
_refine_ls_matrix_type full
_refine_ls_number_parameters 500
_refine_ls_number_reflns 16722
_refine_ls_number_restraints 1
_refine_ls_restrained_S_all 1.060
_refine_ls_R_factor_all 0.1125
_refine_ls_R_factor_gt 0.1030
_refine_ls_shift/su_max 0.003
_refine_ls_shift/su_mean 0.000
_refine_ls_structure_factor_coef Fsqd
_refine_ls_weighting_details 'w=1/[\s^2^(Fo^2^)+(0.1063P)^2^+22.4048P] where P=(Fo^2^+2Fc^2^)/3'
_refine_ls_weighting_scheme calc
_refine_ls_wR_factor_gt 0.2698
_refine_ls_wR_factor_ref 0.2797
_reflns_Friedel_coverage 0.834
_reflns_Friedel_fraction_full 1.000
_reflns_Friedel_fraction_max 0.882
_reflns_number_gt 15020
_reflns_number_total 16722
_reflns_threshold_expression 'I > 2\s(I)'
_cod_data_source_file cm9b03782_si_002.cif
_cod_data_source_block 1
_cod_depositor_comments
;

2020-10-16
Z value fixed to be consistent with given formula 
                 miguel
;
_cod_original_formula_moiety '0.8(Cl4 Mn), 1.6(C10 H16 N)'
_cod_original_formula_units_Z 5
_cod_database_code 4003435
_shelx_shelxl_version_number 2018/3
_chemical_oxdiff_formula 'C20 H32 N2 Mn Cl4'
_shelx_space_group_comment
;
The symmetry employed for this shelxl refinement is uniquely defined
by the following loop, which should always be used as a source of
symmetry information in preference to the above space-group names.
They are only intended as comments.
;
_reflns_odcompleteness_completeness 99.98
_reflns_odcompleteness_iscentric 1
_reflns_odcompleteness_theta 30.44
_olex2_refinement_description
;
1. Twinned data refinement
 Scales: 0.94168
 0.05832
2. Fixed Uiso
 At 1.2 times of:
  All C(H) groups, {H00Z,H,HA} of C00G, All C(H,H) groups
 At 1.5 times of:
  {H00A,H00C,H00D} of C00H, {H00P,H00Q,H00U} of C00U, {H00G,H00H,H00I} of
  C00Z, {H01J,H01K,H01L} of C015, {H01D,H01E,H01F} of C014, {H01G,H01H,H01I} of
  C016, {H01A,H01B,H01C} of C013, {H01U,H01V,H01W} of C018, {H01M,H01N,H01O} of
  C01A, {H1AA,HB,HC} of C01H, {H01P,H01Q,H01R} of C01B
3.a Secondary CH2 refined with riding coordinates:
 C00P(H00J,H00M), C00Q(H00E,H00F), C00X(H00X,H00Y), C01C(H01X,H01Y)
3.b Aromatic/amide H refined with riding coordinates:
 C00B(H00B), C00K(H00K), C00L(H00L), C00M(H00V), C00N(H00N), C00O(H00O),
 C00R(H00R), C00S(H00S), C00T(H00T), C00V(H00W), C00W(H00), C010(H010),
 C011(H011), C012(H012), C019(H019), C01D(H01S), C01E(H01Z), C01F(H01),
 C01G(H0AA), C01I(H01T)
3.c Idealised Me refined as rotating group:
 C00G(H00Z,H,HA), C00H(H00A,H00C,H00D), C00U(H00P,H00Q,H00U), C00Z(H00G,H00H,
 H00I), C013(H01A,H01B,H01C), C014(H01D,H01E,H01F), C015(H01J,H01K,H01L),
 C016(H01G,H01H,H01I), C018(H01U,H01V,H01W), C01A(H01M,H01N,H01O), C01B(H01P,
 H01Q,H01R), C01H(H1AA,HB,HC)
;
_olex2_submission_special_instructions 'No special instructions were received'
_oxdiff_exptl_absorpt_empirical_details
;
Empirical correction (ABSPACK) includes:
- Absorption correction using spherical harmonics
- Frame scaling
;
_oxdiff_exptl_absorpt_empirical_full_max 1.287
_oxdiff_exptl_absorpt_empirical_full_min 0.724

loop_
_space_group_symop_operation_xyz
'x, y, z'
'-x, y+1/2, -z'

loop_
_atom_site_label
_atom_site_type_symbol
_atom_site_fract_x
_atom_site_fract_y
_atom_site_fract_z
_atom_site_U_iso_or_equiv
_atom_site_adp_type
_atom_site_occupancy
_atom_site_site_symmetry_order
_atom_site_calc_flag
_atom_site_refinement_flags_posn
Mn01 Mn 1.0069(2) 0.8171(2) 0.85856(5) 0.0281(4) Uani 1 1 d .
Mn02 Mn 0.48180(13) 0.18069(15) 0.64174(5) 0.0122(3) Uani 1 1 d .
Cl03 Cl 0.9897(3) 0.6511(3) 0.92035(8) 0.0216(5) Uani 1 1 d .
Cl04 Cl 0.8078(4) 0.9747(5) 0.85812(14) 0.0444(9) Uani 1 1 d .
Cl05 Cl 0.4684(4) 0.3218(4) 0.70881(9) 0.0328(7) Uani 1 1 d .
Cl06 Cl 1.2057(4) 0.9818(4) 0.86365(11) 0.0341(7) Uani 1 1 d .
Cl07 Cl 0.2846(2) 0.0189(4) 0.63780(10) 0.0239(5) Uani 1 1 d .
Cl08 Cl 0.5252(3) 0.3515(4) 0.58013(11) 0.0307(6) Uani 1 1 d .
Cl09 Cl 1.0412(4) 0.6792(5) 0.79104(12) 0.0394(8) Uani 1 1 d .
Cl0A Cl 0.6793(3) 0.0195(3) 0.64067(11) 0.0273(6) Uani 1 1 d .
C00B C 0.5060(11) 0.1776(18) 0.9613(4) 0.027(2) Uani 1 1 d .
H00B H 0.482056 0.148001 0.931621 0.032 Uiso 1 1 calc R
N00C N 0.5067(14) 0.7962(14) 0.7668(4) 0.034(3) Uani 1 1 d .
N00D N 0.9847(8) 0.1978(11) 0.7333(3) 0.0148(15) Uani 1 1 d .
C00E C 0.9785(9) 0.4090(10) 0.6739(3) 0.0117(15) Uani 1 1 d .
C00F C 1.3246(9) 0.7128(11) 0.5378(3) 0.0146(17) Uani 1 1 d .
N00G N 1.4707(8) 0.7616(14) 0.5509(4) 0.026(2) Uani 1 1 d .
H00Z H 1.510042 0.806297 0.527099 0.031 Uiso 1 1 calc GR
H H 1.521757 0.682597 0.559056 0.031 Uiso 1 1 calc GR
HA H 1.466954 0.824812 0.574358 0.031 Uiso 1 1 calc GR
C00H C 0.1741(15) 0.4029(18) 0.9986(5) 0.033(3) Uani 1 1 d .
H00A H 0.110891 0.372186 1.022100 0.050 Uiso 1 1 calc GR
H00C H 0.140988 0.494165 0.985097 0.050 Uiso 1 1 calc GR
H00D H 0.266256 0.417938 1.011730 0.050 Uiso 1 1 calc GR
N00I N 0.1805(10) 0.2841(13) 0.9621(4) 0.024(2) Uani 1 1 d .
C00J C 0.4062(11) 0.1789(17) 0.9944(3) 0.026(2) Uani 1 1 d .
C00K C 0.4502(16) 0.3388(16) 0.8312(4) 0.034(3) Uani 1 1 d .
H00K H 0.378174 0.269043 0.828779 0.041 Uiso 1 1 calc R
C00L C 0.678(2) 0.395(3) 0.8478(6) 0.067(7) Uani 1 1 d .
H00L H 0.768128 0.364680 0.855909 0.080 Uiso 1 1 calc R
C00M C 0.8413(14) 0.4493(18) 0.6576(4) 0.031(3) Uani 1 1 d .
H00V H 0.772929 0.376117 0.653711 0.038 Uiso 1 1 calc R
C00N C 0.5701(16) 0.2480(19) 1.0490(5) 0.039(3) Uani 1 1 d .
H00N H 0.593475 0.263163 1.079763 0.046 Uiso 1 1 calc R
C00O C 0.5801(19) 0.2922(18) 0.8443(4) 0.043(4) Uani 1 1 d .
H00O H 0.599338 0.192660 0.850454 0.052 Uiso 1 1 calc R
C00P C 0.4907(10) 0.7526(14) 0.8179(3) 0.0163(18) Uani 1 1 d .
H00J H 0.550537 0.815860 0.836843 0.020 Uiso 1 1 calc R
H00M H 0.394053 0.768410 0.826900 0.020 Uiso 1 1 calc R
C00Q C 0.2567(11) 0.1461(12) 0.9795(5) 0.025(2) Uani 1 1 d .
H00E H 0.206241 0.105286 1.005295 0.030 Uiso 1 1 calc R
H00F H 0.257006 0.071671 0.955446 0.030 Uiso 1 1 calc R
C00R C 0.4387(14) 0.2231(19) 1.0397(5) 0.039(3) Uani 1 1 d .
H00R H 0.369624 0.233874 1.061692 0.047 Uiso 1 1 calc R
C00S C 0.4205(14) 0.484(2) 0.8213(5) 0.038(3) Uani 1 1 d .
H00S H 0.330610 0.512444 0.811812 0.045 Uiso 1 1 calc R
C00T C 0.6473(13) 0.2216(18) 0.9722(4) 0.031(3) Uani 1 1 d .
H00T H 0.715959 0.228614 0.949941 0.038 Uiso 1 1 calc R
C00U C 0.6560(12) 0.7633(18) 0.7511(5) 0.031(3) Uani 1 1 d .
H00P H 0.722308 0.813965 0.770814 0.047 Uiso 1 1 calc GR
H00Q H 0.666602 0.797212 0.720129 0.047 Uiso 1 1 calc GR
H00U H 0.672880 0.658106 0.752552 0.047 Uiso 1 1 calc GR
C00V C 1.0790(11) 0.5158(12) 0.6795(3) 0.0179(18) Uani 1 1 d .
H00W H 1.169348 0.488222 0.688888 0.021 Uiso 1 1 calc R
C00W C 0.8182(13) 0.7383(16) 0.4818(5) 0.031(3) Uani 1 1 d .
H00 H 0.727166 0.707151 0.474697 0.037 Uiso 1 1 calc R
C00X C 1.0001(17) 0.2475(16) 0.6853(5) 0.035(3) Uani 1 1 d .
H00X H 0.934469 0.190439 0.666462 0.042 Uiso 1 1 calc R
H00Y H 1.094021 0.220475 0.675766 0.042 Uiso 1 1 calc R
C00Y C 0.5304(12) 0.5905(18) 0.8259(4) 0.030(3) Uani 1 1 d .
C00Z C 0.2435(15) 0.356(2) 0.9207(5) 0.038(3) Uani 1 1 d .
H00G H 0.174922 0.419539 0.906103 0.058 Uiso 1 1 calc GR
H00H H 0.272002 0.280467 0.899482 0.058 Uiso 1 1 calc GR
H00I H 0.323910 0.413995 0.929964 0.058 Uiso 1 1 calc GR
C010 C 1.0580(15) 0.7870(16) 0.4611(4) 0.031(3) Uani 1 1 d .
H010 H 1.127293 0.796648 0.439134 0.037 Uiso 1 1 calc R
C011 C 0.6571(12) 0.546(2) 0.8405(5) 0.034(3) Uani 1 1 d .
H011 H 0.729460 0.613935 0.845558 0.041 Uiso 1 1 calc R
C012 C 1.0486(14) 0.6687(16) 0.6713(4) 0.027(2) Uani 1 1 d .
H012 H 1.116178 0.741901 0.676418 0.033 Uiso 1 1 calc R
C013 C 0.0334(18) 0.242(2) 0.9520(5) 0.045(4) Uani 1 1 d .
H01A H -0.011444 0.213148 0.979878 0.068 Uiso 1 1 calc GR
H01B H 0.031422 0.159960 0.930839 0.068 Uiso 1 1 calc GR
H01C H -0.015726 0.325054 0.938616 0.068 Uiso 1 1 calc GR
C014 C 0.4092(16) 0.7257(16) 0.7358(3) 0.034(3) Uani 1 1 d .
H01D H 0.426525 0.620484 0.735463 0.051 Uiso 1 1 calc GR
H01E H 0.420838 0.765237 0.705477 0.051 Uiso 1 1 calc GR
H01F H 0.314920 0.744076 0.745583 0.051 Uiso 1 1 calc GR
C015 C 1.0997(17) 0.270(2) 0.7616(7) 0.057(5) Uani 1 1 d .
H01J H 1.189376 0.247081 0.748771 0.085 Uiso 1 1 calc GR
H01K H 1.096606 0.233857 0.792527 0.085 Uiso 1 1 calc GR
H01L H 1.086326 0.376179 0.761552 0.085 Uiso 1 1 calc GR
C016 C 0.4903(18) 0.9668(19) 0.7655(5) 0.040(3) Uani 1 1 d .
H01G H 0.403092 0.994312 0.779293 0.060 Uiso 1 1 calc GR
H01H H 0.490632 1.000383 0.734244 0.060 Uiso 1 1 calc GR
H01I H 0.567057 1.012022 0.782214 0.060 Uiso 1 1 calc GR
C017 C 1.0923(11) 0.8162(14) 0.5077(4) 0.026(2) Uani 1 1 d .
C018 C 1.2562(11) 0.6527(13) 0.5801(4) 0.023(2) Uani 1 1 d .
H01U H 1.309191 0.569274 0.591524 0.035 Uiso 1 1 calc GR
H01V H 1.161963 0.621575 0.572581 0.035 Uiso 1 1 calc GR
H01W H 1.253740 0.728927 0.603131 0.035 Uiso 1 1 calc GR
C019 C 0.6765(14) 0.254(2) 1.0196(6) 0.043(4) Uani 1 1 d .
H019 H 0.766824 0.279390 1.029663 0.051 Uiso 1 1 calc R
C01A C 1.006(2) 0.0349(16) 0.7358(6) 0.054(5) Uani 1 1 d .
H01M H 0.948592 -0.013108 0.712801 0.081 Uiso 1 1 calc GR
H01N H 0.980079 -0.000193 0.765632 0.081 Uiso 1 1 calc GR
H01O H 1.103175 0.012172 0.730741 0.081 Uiso 1 1 calc GR
C01B C 0.847(2) 0.233(3) 0.7506(7) 0.065(7) Uani 1 1 d .
H01P H 0.841561 0.338198 0.756331 0.097 Uiso 1 1 calc GR
H01Q H 0.832731 0.179806 0.778621 0.097 Uiso 1 1 calc GR
H01R H 0.776641 0.205228 0.728327 0.097 Uiso 1 1 calc GR
C01C C 1.2426(12) 0.8497(15) 0.5214(4) 0.025(2) Uani 1 1 d .
H01X H 1.243249 0.923339 0.545695 0.030 Uiso 1 1 calc R
H01Y H 1.289904 0.892534 0.495286 0.030 Uiso 1 1 calc R
C01D C 0.9144(13) 0.7043(16) 0.6555(4) 0.034(3) Uani 1 1 d .
H01S H 0.893654 0.803933 0.650083 0.041 Uiso 1 1 calc R
C01E C 0.9827(12) 0.8148(18) 0.5386(4) 0.028(2) Uani 1 1 d .
H01Z H 0.999245 0.839413 0.569248 0.034 Uiso 1 1 calc R
C01F C 0.8508(13) 0.777(2) 0.5238(6) 0.042(4) Uani 1 1 d .
H01 H 0.779013 0.779069 0.545047 0.050 Uiso 1 1 calc R
C01G C 0.9202(13) 0.743(2) 0.4471(4) 0.036(3) Uani 1 1 d .
H0AA H 0.898222 0.719156 0.416742 0.044 Uiso 1 1 calc R
C01H C 1.3273(15) 0.5965(16) 0.5017(4) 0.030(2) Uani 1 1 d .
H1AA H 1.362167 0.638410 0.473850 0.044 Uiso 1 1 calc GR
HB H 1.233825 0.559108 0.496422 0.044 Uiso 1 1 calc GR
HC H 1.387669 0.516563 0.511576 0.044 Uiso 1 1 calc GR
C01I C 0.8079(12) 0.5985(15) 0.6473(4) 0.026(2) Uani 1 1 d .
H01T H 0.719886 0.625671 0.635598 0.032 Uiso 1 1 calc R

loop_
_atom_site_aniso_label
_atom_site_aniso_U_11
_atom_site_aniso_U_22
_atom_site_aniso_U_33
_atom_site_aniso_U_23
_atom_site_aniso_U_13
_atom_site_aniso_U_12
Mn01 0.0506(11) 0.0192(8) 0.0145(7) 0.0015(6) 0.0000(7) 0.0066(7)
Mn02 0.0067(4) 0.0165(7) 0.0135(5) -0.0008(5) -0.0003(4) 0.0038(5)
Cl03 0.0301(11) 0.0202(12) 0.0144(9) 0.0076(9) 0.0019(8) 0.0038(9)
Cl04 0.0494(19) 0.0340(18) 0.049(2) -0.0005(16) -0.0225(16) 0.0087(14)
Cl05 0.0627(18) 0.0240(14) 0.0117(9) -0.0070(11) 0.0020(11) 0.0025(14)
Cl06 0.0470(16) 0.0248(14) 0.0311(14) -0.0033(12) 0.0142(12) 0.0012(12)
Cl07 0.0144(9) 0.0277(14) 0.0294(12) -0.0020(11) -0.0036(8) -0.0021(9)
Cl08 0.0263(11) 0.0385(18) 0.0274(12) 0.0040(12) -0.0006(10) 0.0037(11)
Cl09 0.0452(16) 0.0388(19) 0.0344(15) -0.0066(16) 0.0046(13) 0.0095(17)
Cl0A 0.0162(9) 0.0234(13) 0.0422(15) -0.0020(12) 0.0011(9) 0.0131(9)
C00B 0.024(4) 0.031(6) 0.026(5) 0.007(5) -0.001(4) 0.002(5)
N00C 0.054(7) 0.018(5) 0.030(5) 0.000(4) -0.003(5) -0.002(5)
N00D 0.017(3) 0.015(4) 0.012(3) 0.003(3) 0.002(2) 0.003(3)
C00E 0.018(3) 0.009(4) 0.008(3) 0.002(3) -0.001(3) 0.005(3)
C00F 0.015(3) 0.012(4) 0.017(4) 0.003(3) 0.002(3) 0.005(3)
N00G 0.008(3) 0.028(5) 0.041(6) 0.000(4) -0.002(3) 0.000(3)
C00H 0.040(6) 0.029(7) 0.031(6) -0.003(5) 0.006(5) 0.000(5)
N00I 0.019(4) 0.027(5) 0.027(5) -0.004(4) 0.004(3) -0.005(3)
C00J 0.033(5) 0.031(6) 0.013(4) 0.011(4) 0.004(3) 0.009(5)
C00K 0.054(7) 0.022(6) 0.028(6) -0.005(5) 0.013(5) -0.012(6)
C00L 0.066(10) 0.102(17) 0.032(7) 0.000(9) -0.022(7) 0.061(12)
C00M 0.039(6) 0.038(7) 0.018(5) 0.006(5) -0.004(4) 0.005(5)
C00N 0.046(7) 0.034(7) 0.035(7) 0.003(6) -0.007(6) 0.009(6)
C00O 0.079(10) 0.033(7) 0.019(5) 0.020(5) 0.028(6) 0.015(7)
C00P 0.021(4) 0.024(5) 0.005(3) 0.001(3) -0.002(3) 0.006(4)
C00Q 0.023(4) 0.006(4) 0.047(7) 0.000(4) 0.003(4) 0.007(3)
C00R 0.031(6) 0.045(9) 0.041(7) 0.018(6) 0.003(5) -0.008(5)
C00S 0.029(5) 0.054(10) 0.030(6) 0.012(7) -0.002(5) -0.005(6)
C00T 0.026(5) 0.043(8) 0.025(5) 0.003(5) -0.001(4) 0.012(5)
C00U 0.027(5) 0.039(7) 0.028(5) 0.001(5) 0.003(4) 0.002(5)
C00V 0.028(4) 0.013(4) 0.013(4) -0.003(3) 0.006(3) 0.003(4)
C00W 0.024(5) 0.022(6) 0.046(7) 0.001(5) -0.007(5) -0.003(4)
C00X 0.061(8) 0.020(6) 0.026(6) -0.007(5) 0.008(5) -0.004(5)
C00Y 0.021(5) 0.048(8) 0.020(5) -0.001(5) 0.004(4) -0.005(5)
C00Z 0.036(6) 0.047(9) 0.032(6) 0.001(6) 0.007(5) -0.006(6)
C010 0.050(7) 0.030(6) 0.012(4) -0.007(4) -0.003(4) 0.013(5)
C011 0.018(4) 0.050(9) 0.035(7) 0.000(6) -0.009(4) 0.004(5)
C012 0.047(6) 0.022(6) 0.013(4) -0.001(4) 0.005(4) 0.009(5)
C013 0.065(10) 0.040(9) 0.030(6) 0.001(6) 0.007(6) -0.005(8)
C014 0.064(8) 0.029(6) 0.008(4) 0.002(4) -0.002(4) 0.005(6)
C015 0.044(8) 0.042(9) 0.082(12) 0.024(9) -0.044(8) -0.017(7)
C016 0.061(9) 0.029(7) 0.030(6) 0.016(5) 0.010(6) 0.004(7)
C017 0.018(4) 0.017(5) 0.041(6) -0.008(5) -0.004(4) 0.002(4)
C018 0.026(4) 0.016(5) 0.027(5) 0.009(4) 0.010(4) 0.006(4)
C019 0.027(6) 0.048(9) 0.052(9) -0.002(8) -0.016(6) 0.009(6)
C01A 0.106(15) 0.006(5) 0.052(9) -0.006(5) 0.021(9) 0.006(7)
C01B 0.064(10) 0.071(13) 0.061(10) 0.046(10) 0.043(9) 0.033(9)
C01C 0.031(5) 0.032(6) 0.013(4) 0.003(4) 0.002(4) -0.006(4)
C01D 0.039(6) 0.028(7) 0.035(6) -0.010(5) -0.012(5) 0.025(5)
C01E 0.027(5) 0.037(7) 0.021(4) -0.003(5) 0.002(4) 0.007(5)
C01F 0.016(5) 0.050(10) 0.058(9) 0.008(8) 0.000(5) -0.003(5)
C01G 0.031(6) 0.051(8) 0.026(5) -0.014(6) -0.022(5) -0.004(5)
C01H 0.043(6) 0.017(5) 0.028(6) -0.003(5) 0.001(5) 0.006(5)
C01I 0.031(5) 0.029(5) 0.019(4) 0.009(4) 0.009(4) 0.013(4)

loop_
_atom_type_symbol
_atom_type_description
_atom_type_scat_dispersion_real
_atom_type_scat_dispersion_imag
_atom_type_scat_source
C C 0.0033 0.0016 'International Tables Vol C Tables 4.2.6.8 and 6.1.1.4'
H H 0.0000 0.0000 'International Tables Vol C Tables 4.2.6.8 and 6.1.1.4'
N N 0.0061 0.0033 'International Tables Vol C Tables 4.2.6.8 and 6.1.1.4'
Cl Cl 0.1484 0.1585 'International Tables Vol C Tables 4.2.6.8 and 6.1.1.4'
Mn Mn 0.3368 0.7283 'International Tables Vol C Tables 4.2.6.8 and 6.1.1.4'

loop_
_geom_angle_atom_site_label_1
_geom_angle_atom_site_label_2
_geom_angle_atom_site_label_3
_geom_angle
Cl03 Mn01 Cl04 108.60(15)
Cl03 Mn01 Cl06 114.17(13)
Cl03 Mn01 Cl09 108.62(15)
Cl04 Mn01 Cl06 105.06(16)
Cl09 Mn01 Cl04 115.71(15)
Cl09 Mn01 Cl06 104.81(14)
Cl05 Mn02 Cl07 108.58(12)
Cl05 Mn02 Cl08 106.92(14)
Cl05 Mn02 Cl0A 113.41(13)
Cl07 Mn02 Cl08 120.06(12)
Cl0A Mn02 Cl07 104.47(12)
Cl0A Mn02 Cl08 103.54(12)
C00J C00B C00T 120.2(12)
C00U N00C C00P 110.2(10)
C00U N00C C016 106.2(12)
C014 N00C C00P 114.9(11)
C014 N00C C00U 108.7(11)
C014 N00C C016 111.2(12)
C016 N00C C00P 105.3(10)
C00X N00D C015 107.8(11)
C00X N00D C01A 109.3(11)
C01A N00D C015 107.6(13)
C01B N00D C00X 111.7(11)
C01B N00D C015 111.4(15)
C01B N00D C01A 108.9(14)
C00M C00E C00X 116.1(11)
C00V C00E C00M 119.7(10)
C00V C00E C00X 124.1(10)
N00G C00F C018 107.9(9)
N00G C00F C01C 108.0(9)
C018 C00F C01C 108.6(8)
C01H C00F N00G 111.1(9)
C01H C00F C018 109.9(10)
C01H C00F C01C 111.1(9)
C00H N00I C00Q 111.5(10)
C00Z N00I C00H 106.5(11)
C00Z N00I C00Q 115.2(10)
C013 N00I C00H 105.9(11)
C013 N00I C00Q 107.6(11)
C013 N00I C00Z 109.9(11)
C00B C00J C00Q 117.3(10)
C00B C00J C00R 121.4(12)
C00R C00J C00Q 121.0(10)
C00O C00K C00S 122.7(14)
C00O C00L C011 125.5(14)
C01I C00M C00E 120.9(13)
C00R C00N C019 127.8(15)
C00L C00O C00K 116.3(14)
C00Y C00P N00C 111.2(9)
C00J C00Q N00I 112.2(10)
C00N C00R C00J 116.1(14)
C00K C00S C00Y 118.4(14)
C00B C00T C019 115.7(12)
C00E C00V C012 121.3(10)
C01F C00W C01G 120.6(12)
N00D C00X C00E 119.0(10)
C00S C00Y C00P 116.8(11)
C011 C00Y C00P 123.9(13)
C011 C00Y C00S 119.1(16)
C017 C010 C01G 121.5(12)
C00Y C011 C00L 117.9(16)
C01D C012 C00V 117.5(13)
C010 C017 C01C 119.4(11)
C01E C017 C010 117.3(11)
C01E C017 C01C 123.3(11)
C00N C019 C00T 118.2(13)
C017 C01C C00F 113.5(10)
C012 C01D C01I 123.8(13)
C01F C01E C017 119.5(12)
C00W C01F C01E 124.5(14)
C00W C01G C010 116.3(11)
C01D C01I C00M 116.6(11)

loop_
_geom_bond_atom_site_label_1
_geom_bond_atom_site_label_2
_geom_bond_distance
Mn01 Cl03 2.347(3)
Mn01 Cl04 2.364(4)
Mn01 Cl06 2.403(4)
Mn01 Cl09 2.353(4)
Mn02 Cl05 2.335(3)
Mn02 Cl07 2.374(3)
Mn02 Cl08 2.403(4)
Mn02 Cl0A 2.373(3)
C00B C00J 1.364(14)
C00B C00T 1.431(17)
N00C C00P 1.550(15)
N00C C00U 1.528(17)
N00C C014 1.431(18)
N00C C016 1.54(2)
N00D C00X 1.478(16)
N00D C015 1.506(17)
N00D C01A 1.480(18)
N00D C01B 1.443(17)
C00E C00M 1.428(15)
C00E C00V 1.362(14)
C00E C00X 1.502(18)
C00F N00G 1.499(13)
C00F C018 1.504(14)
C00F C01C 1.529(16)
C00F C01H 1.483(16)
C00H N00I 1.509(18)
N00I C00Q 1.520(15)
N00I C00Z 1.503(17)
N00I C013 1.474(19)
C00J C00Q 1.507(16)
C00J C00R 1.41(2)
C00K C00O 1.35(2)
C00K C00S 1.36(2)
C00L C00O 1.31(3)
C00L C011 1.38(3)
C00M C01I 1.409(19)
C00N C00R 1.29(2)
C00N C019 1.34(2)
C00P C00Y 1.52(2)
C00S C00Y 1.42(2)
C00T C019 1.44(2)
C00V C012 1.424(17)
C00W C01F 1.30(2)
C00W C01G 1.42(2)
C00Y C011 1.332(17)
C010 C017 1.417(16)
C010 C01G 1.421(18)
C012 C01D 1.386(16)
C017 C01C 1.507(15)
C017 C01E 1.389(16)
C01D C01I 1.41(2)
C01E C01F 1.362(17)

loop_
_twin_individual_id
_twin_individual_mass_fraction_refined
1 0.94168
2 0.05832
